data_1501471
loop_
_publ_author_name
'Katarzyna Grubel'
'Brynna J. Laughlin'
'Thora R. Maltais'
'Rhett C. Smith'
'Atta M. Arif'
'Lisa M. Berreau'

_publ_section_title
;
 Photochemically-induced dioxygenase-type CO-release reactivity of Group
 12 metal flavonolate complexes
;
_journal_issue 37
_journal_name_full 'Chemical Communications'
_journal_page_first 10431
_journal_page_last 10433
_journal_paper_doi 10.1039/c1cc13961d
_journal_volume 47
_journal_year 2011
_chemical_formula_moiety 'C45 H35 Cd N4 O3, Cl O4'
_chemical_formula_sum 'C45 H35 Cd Cl N4 O7'
_chemical_formula_weight 891.62
_space_group_IT_number 14
_symmetry_cell_setting monoclinic
_symmetry_space_group_name_Hall '-P 2yn'
_symmetry_space_group_name_H-M 'P 1 21/n 1'
_atom_sites_solution_hydrogens geom
_atom_sites_solution_primary direct
_atom_sites_solution_secondary difmap
_audit_creation_method SHELXL-97
_cell_angle_alpha 90.00
_cell_angle_beta 95.0205(11)
_cell_angle_gamma 90.00
_cell_formula_units_Z 4
_cell_length_a 11.4616(2)
_cell_length_b 16.3861(3)
_cell_length_c 20.8770(4)
_cell_measurement_reflns_used 8311
_cell_measurement_temperature 150(1)
_cell_measurement_theta_max 27.485
_cell_measurement_theta_min 1.018
_cell_volume 3905.89(12)
_computing_cell_refinement DENZO-SMN
_computing_data_collection 'Nonius COLLECT'
_computing_data_reduction ENZO-SMN
_computing_molecular_graphics 'WinGX, Ortep3'
_computing_structure_refinement 'SHELXL-97 (Sheldrick, 1997)'
_computing_structure_solution SIR97
_diffrn_ambient_temperature 150(1)
_diffrn_measured_fraction_theta_full 0.999
_diffrn_measured_fraction_theta_max 0.999
_diffrn_measurement_device_type 'Nonius KappaCCD Diffractometer'
_diffrn_measurement_method 'Phi and Omega scan'
_diffrn_radiation_monochromator graphite
_diffrn_radiation_source 'fine-focus sealed tube'
_diffrn_radiation_type MoK\a
_diffrn_radiation_wavelength 0.71073
_diffrn_reflns_av_R_equivalents 0.0303
_diffrn_reflns_av_sigmaI/netI 0.0543
_diffrn_reflns_limit_h_max 14
_diffrn_reflns_limit_h_min -14
_diffrn_reflns_limit_k_max 20
_diffrn_reflns_limit_k_min -21
_diffrn_reflns_limit_l_max 27
_diffrn_reflns_limit_l_min -27
_diffrn_reflns_number 15965
_diffrn_reflns_theta_full 27.48
_diffrn_reflns_theta_max 27.48
_diffrn_reflns_theta_min 1.96
_exptl_absorpt_coefficient_mu 0.686
_exptl_absorpt_correction_T_max 0.9161
_exptl_absorpt_correction_T_min 0.8310
_exptl_absorpt_correction_type multi-scan
_exptl_absorpt_process_details 'DENZO-SMN (Otwinowski & Minor, 1997)'
_exptl_crystal_colour yellow
_exptl_crystal_density_diffrn 1.516
_exptl_crystal_density_method 'not measured'
_exptl_crystal_description prism
_exptl_crystal_F_000 1816
_exptl_crystal_size_max 0.28
_exptl_crystal_size_mid 0.23
_exptl_crystal_size_min 0.13
_refine_diff_density_max 0.840
_refine_diff_density_min -0.573
_refine_diff_density_rms 0.074
_refine_ls_extinction_coef 0.00153(15)
_refine_ls_extinction_expression Fc^*^=kFc[1+0.001xFc^2^\l^3^/sin(2\q)]^-1/4^
_refine_ls_extinction_method SHELXL
_refine_ls_goodness_of_fit_ref 1.019
_refine_ls_hydrogen_treatment constr
_refine_ls_matrix_type full
_refine_ls_number_parameters 552
_refine_ls_number_reflns 8943
_refine_ls_number_restraints 3
_refine_ls_restrained_S_all 1.021
_refine_ls_R_factor_all 0.0631
_refine_ls_R_factor_gt 0.0364
_refine_ls_shift/su_max 0.002
_refine_ls_shift/su_mean 0.000
_refine_ls_structure_factor_coef Fsqd
_refine_ls_weighting_details 'calc w=1/[\s^2^(Fo^2^)+(0.0375P)^2^+1.0726P] where P=(Fo^2^+2Fc^2^)/3'
_refine_ls_weighting_scheme calc
_refine_ls_wR_factor_gt 0.0765
_refine_ls_wR_factor_ref 0.0859
_reflns_number_gt 6629
_reflns_number_total 8943
_reflns_threshold_expression >2sigma(I)
_cod_data_source_file c1cc13961d.txt
_cod_data_source_block usu204
_cod_original_sg_symbol_H-M 'P 21/n'
_cod_database_code 1501471

loop_
_symmetry_equiv_pos_as_xyz
'x, y, z'
'-x+1/2, y+1/2, -z+1/2'
'-x, -y, -z'
'x-1/2, -y-1/2, z-1/2'

loop_
_atom_site_label
_atom_site_type_symbol
_atom_site_fract_x
_atom_site_fract_y
_atom_site_fract_z
_atom_site_U_iso_or_equiv
_atom_site_adp_type
_atom_site_occupancy
_atom_site_symmetry_multiplicity
_atom_site_calc_flag
_atom_site_refinement_flags
_atom_site_disorder_assembly
_atom_site_disorder_group
Cl1 Cl 1.12025(7) 0.36783(5) 0.72052(4) 0.0512(2) Uani 1 1 d . . .
Cd1 Cd 0.738195(15) 0.142631(10) 0.605534(8) 0.02421(7) Uani 1 1 d . . .
O1 O 0.62056(14) 0.21043(10) 0.53454(8) 0.0256(4) Uani 1 1 d . . .
O2 O 0.85203(14) 0.24183(10) 0.56650(8) 0.0295(4) Uani 1 1 d . . .
O3 O 0.68054(15) 0.36691(10) 0.41862(8) 0.0312(4) Uani 1 1 d . . .
N1 N 0.91533(18) 0.10483(14) 0.66159(10) 0.0320(5) Uani 1 1 d . . .
N2 N 0.70580(18) 0.02244(13) 0.66982(10) 0.0290(5) Uani 1 1 d . . .
N3 N 0.61547(18) 0.18499(13) 0.69083(10) 0.0272(5) Uani 1 1 d . . .
N4 N 0.70721(17) 0.02093(12) 0.54057(10) 0.0262(5) Uani 1 1 d . . .
C1 C 1.0114(2) 0.15210(18) 0.66458(15) 0.0404(7) Uani 1 1 d . . .
H1 H 1.0054 0.2054 0.6467 0.048 Uiso 1 1 calc R . .
C2 C 1.1183(3) 0.1261(2) 0.69254(17) 0.0528(9) Uani 1 1 d . . .
H2 H 1.1853 0.1602 0.6928 0.063 Uiso 1 1 calc R . .
C3 C 1.1262(3) 0.0500(2) 0.72004(18) 0.0590(9) Uani 1 1 d . . .
H3 H 1.1987 0.0309 0.7401 0.071 Uiso 1 1 calc R . .
C4 C 1.0272(3) 0.0015(2) 0.71819(15) 0.0482(8) Uani 1 1 d . . .
H4 H 1.0306 -0.0509 0.7377 0.058 Uiso 1 1 calc R . .
C5 C 0.9229(2) 0.03012(17) 0.68762(13) 0.0355(6) Uani 1 1 d . . .
C6 C 0.8166(2) -0.02411(17) 0.67823(14) 0.0377(7) Uani 1 1 d . . .
H6A H 0.8232 -0.0588 0.6399 0.045 Uiso 1 1 calc R . .
H6B H 0.8147 -0.0605 0.7160 0.045 Uiso 1 1 calc R . .
C7 C 0.6710(2) 0.05009(17) 0.73241(13) 0.0347(6) Uani 1 1 d . . .
H7A H 0.7415 0.0676 0.7597 0.042 Uiso 1 1 calc R . .
H7B H 0.6351 0.0040 0.7542 0.042 Uiso 1 1 calc R . .
C8 C 0.5851(2) 0.11988(16) 0.72536(12) 0.0299(6) Uani 1 1 d . . .
C9 C 0.4830(2) 0.11719(18) 0.75601(13) 0.0377(7) Uani 1 1 d . . .
H9 H 0.4636 0.0702 0.7795 0.045 Uiso 1 1 calc R . .
C10 C 0.4097(2) 0.18428(18) 0.75175(13) 0.0374(7) Uani 1 1 d . . .
H10 H 0.3385 0.1837 0.7718 0.045 Uiso 1 1 calc R . .
C11 C 0.4409(2) 0.25170(17) 0.71825(13) 0.0351(6) Uani 1 1 d . . .
H11 H 0.3916 0.2984 0.7155 0.042 Uiso 1 1 calc R . .
C12 C 0.5452(2) 0.25182(16) 0.68810(12) 0.0286(6) Uani 1 1 d . . .
C13 C 0.5838(2) 0.32660(16) 0.65589(13) 0.0329(6) Uani 1 1 d . . .
C14 C 0.5014(3) 0.38070(18) 0.62655(15) 0.0447(7) Uani 1 1 d . . .
H14 H 0.4203 0.3681 0.6252 0.054 Uiso 1 1 calc R . .
C15 C 0.5372(3) 0.4527(2) 0.59940(17) 0.0587(9) Uani 1 1 d . . .
H15 H 0.4804 0.4893 0.5799 0.070 Uiso 1 1 calc R . .
C16 C 0.6546(4) 0.4714(2) 0.60056(17) 0.0595(10) Uani 1 1 d . . .
H16 H 0.6788 0.5206 0.5816 0.071 Uiso 1 1 calc R . .
C17 C 0.7366(3) 0.41857(19) 0.62930(15) 0.0478(8) Uani 1 1 d . . .
H17 H 0.8175 0.4314 0.6301 0.057 Uiso 1 1 calc R . .
C18 C 0.7017(3) 0.34642(17) 0.65729(13) 0.0355(6) Uani 1 1 d . . .
H18 H 0.7588 0.3106 0.6774 0.043 Uiso 1 1 calc R . .
C19 C 0.6137(2) -0.02555(16) 0.63460(13) 0.0331(6) Uani 1 1 d . . .
H19A H 0.5370 0.0008 0.6387 0.040 Uiso 1 1 calc R . .
H19B H 0.6115 -0.0807 0.6539 0.040 Uiso 1 1 calc R . .
C20 C 0.6334(2) -0.03330(15) 0.56419(13) 0.0297(6) Uani 1 1 d . . .
C21 C 0.5767(2) -0.09268(16) 0.52635(14) 0.0353(6) Uani 1 1 d . . .
H21 H 0.5242 -0.1296 0.5441 0.042 Uiso 1 1 calc R . .
C22 C 0.5974(2) -0.09763(17) 0.46245(15) 0.0396(7) Uani 1 1 d . . .
H22 H 0.5589 -0.1379 0.4355 0.048 Uiso 1 1 calc R . .
C23 C 0.6743(2) -0.04376(17) 0.43805(14) 0.0352(6) Uani 1 1 d . . .
H23 H 0.6904 -0.0471 0.3943 0.042 Uiso 1 1 calc R . .
C24 C 0.7279(2) 0.01539(15) 0.47801(12) 0.0283(6) Uani 1 1 d . . .
C25 C 0.8145(2) 0.07303(16) 0.45461(13) 0.0323(6) Uani 1 1 d . . .
C26 C 0.9214(2) 0.08614(17) 0.48988(15) 0.0381(7) Uani 1 1 d . . .
H26 H 0.9381 0.0599 0.5302 0.046 Uiso 1 1 calc R . .
C27 C 1.0039(3) 0.1376(2) 0.46617(18) 0.0552(9) Uani 1 1 d . . .
H27 H 1.0774 0.1461 0.4900 0.066 Uiso 1 1 calc R . .
C28 C 0.9785(4) 0.1763(2) 0.4078(2) 0.0649(12) Uani 1 1 d . . .
H28 H 1.0349 0.2112 0.3913 0.078 Uiso 1 1 calc R . .
C29 C 0.8716(4) 0.1646(2) 0.37367(17) 0.0649(11) Uani 1 1 d . . .
H29 H 0.8540 0.1925 0.3341 0.078 Uiso 1 1 calc R . .
C30 C 0.7900(3) 0.11278(19) 0.39613(14) 0.0460(8) Uani 1 1 d . . .
H30 H 0.7171 0.1042 0.3718 0.055 Uiso 1 1 calc R . .
C31 C 0.6748(2) 0.26641(14) 0.50308(11) 0.0230(5) Uani 1 1 d . . .
C32 C 0.7987(2) 0.28128(15) 0.52143(12) 0.0249(5) Uani 1 1 d . . .
C33 C 0.8579(2) 0.34145(15) 0.48495(12) 0.0268(6) Uani 1 1 d . . .
C34 C 0.9782(2) 0.35928(15) 0.49855(14) 0.0326(6) Uani 1 1 d . . .
H34 H 1.0229 0.3321 0.5326 0.039 Uiso 1 1 calc R . .
C35 C 1.0301(2) 0.41662(18) 0.46176(14) 0.0401(7) Uani 1 1 d . . .
H35 H 1.1113 0.4280 0.4699 0.048 Uiso 1 1 calc R . .
C36 C 0.9643(3) 0.45781(18) 0.41299(14) 0.0422(7) Uani 1 1 d . . .
H36 H 1.0011 0.4980 0.3888 0.051 Uiso 1 1 calc R . .
C37 C 0.8478(3) 0.44195(17) 0.39887(14) 0.0387(7) Uani 1 1 d . . .
H37 H 0.8033 0.4707 0.3656 0.046 Uiso 1 1 calc R . .
C38 C 0.7959(2) 0.38197(16) 0.43506(12) 0.0288(6) Uani 1 1 d . . .
C39 C 0.6215(2) 0.30990(15) 0.45219(12) 0.0261(5) Uani 1 1 d . . .
C40 C 0.5006(2) 0.30148(15) 0.42368(13) 0.0296(6) Uani 1 1 d . . .
C41 C 0.4070(2) 0.29474(17) 0.46163(15) 0.0370(7) Uani 1 1 d . . .
H41 H 0.4212 0.2952 0.5071 0.044 Uiso 1 1 calc R . .
C42 C 0.2939(3) 0.2874(2) 0.43372(17) 0.0485(8) Uani 1 1 d . . .
H42 H 0.2307 0.2834 0.4601 0.058 Uiso 1 1 calc R . .
C43 C 0.2718(3) 0.2858(2) 0.36713(18) 0.0563(9) Uani 1 1 d . . .
H43 H 0.1938 0.2806 0.3480 0.068 Uiso 1 1 calc R . .
C44 C 0.3640(3) 0.2916(2) 0.32913(17) 0.0528(9) Uani 1 1 d . . .
H44 H 0.3499 0.2896 0.2836 0.063 Uiso 1 1 calc R . .
C45 C 0.4771(2) 0.30053(18) 0.35737(14) 0.0398(7) Uani 1 1 d . . .
H45 H 0.5398 0.3061 0.3308 0.048 Uiso 1 1 calc R . .
O4 O 1.0290(11) 0.3577(6) 0.6757(6) 0.129(6) Uani 0.555(11) 1 d PD A 1
O5 O 1.0985(8) 0.4339(5) 0.7648(5) 0.102(4) Uani 0.555(11) 1 d PD A 1
O6 O 1.2276(5) 0.3989(4) 0.6959(4) 0.079(3) Uani 0.555(11) 1 d PD A 1
O4' O 0.9974(9) 0.3639(9) 0.7094(7) 0.113(5) Uani 0.445(11) 1 d PD A 2
O5' O 1.1490(15) 0.4409(6) 0.7423(8) 0.165(9) Uani 0.445(11) 1 d PD A 2
O6' O 1.1611(9) 0.3454(7) 0.6587(5) 0.108(5) Uani 0.445(11) 1 d PD A 2
O8 O 1.1544(2) 0.29961(14) 0.75972(13) 0.0651(7) Uani 1 1 d . A .

loop_
_atom_site_aniso_label
_atom_site_aniso_U_11
_atom_site_aniso_U_22
_atom_site_aniso_U_33
_atom_site_aniso_U_23
_atom_site_aniso_U_13
_atom_site_aniso_U_12
Cl1 0.0484(4) 0.0356(4) 0.0680(5) 0.0113(4) -0.0038(4) 0.0030(3)
Cd1 0.02705(10) 0.02005(10) 0.02547(11) 0.00286(8) 0.00191(7) -0.00149(8)
O1 0.0271(9) 0.0223(9) 0.0274(9) 0.0056(7) 0.0026(7) -0.0032(7)
O2 0.0265(9) 0.0257(10) 0.0358(10) 0.0038(8) 0.0000(8) -0.0028(7)
O3 0.0347(10) 0.0276(10) 0.0313(10) 0.0085(8) 0.0023(8) -0.0069(8)
N1 0.0317(11) 0.0287(12) 0.0346(13) 0.0011(10) -0.0032(10) 0.0036(10)
N2 0.0361(12) 0.0236(11) 0.0278(12) 0.0056(9) 0.0048(9) 0.0015(9)
N3 0.0306(11) 0.0285(12) 0.0227(11) 0.0004(9) 0.0026(9) -0.0017(9)
N4 0.0301(11) 0.0172(10) 0.0312(12) -0.0010(9) 0.0027(9) -0.0021(9)
C1 0.0348(14) 0.0368(17) 0.0478(18) -0.0032(14) -0.0066(13) -0.0003(13)
C2 0.0359(16) 0.056(2) 0.063(2) -0.0084(17) -0.0107(15) 0.0060(15)
C3 0.0441(19) 0.064(2) 0.065(2) -0.0014(19) -0.0192(16) 0.0143(17)
C4 0.0539(19) 0.0436(18) 0.0455(19) 0.0055(15) -0.0057(15) 0.0173(16)
C5 0.0419(15) 0.0366(16) 0.0278(14) 0.0021(12) 0.0010(12) 0.0103(13)
C6 0.0483(17) 0.0270(15) 0.0379(16) 0.0087(12) 0.0047(13) 0.0076(13)
C7 0.0418(15) 0.0364(16) 0.0265(14) 0.0111(12) 0.0062(12) 0.0019(13)
C8 0.0358(14) 0.0326(14) 0.0209(13) -0.0027(11) 0.0006(11) -0.0017(12)
C9 0.0413(15) 0.0428(17) 0.0301(15) 0.0006(13) 0.0096(12) -0.0090(13)
C10 0.0314(14) 0.0432(17) 0.0385(16) -0.0086(13) 0.0089(12) -0.0072(13)
C11 0.0340(14) 0.0356(16) 0.0365(15) -0.0096(13) 0.0075(12) 0.0013(12)
C12 0.0332(13) 0.0297(14) 0.0228(13) -0.0069(11) 0.0016(10) 0.0015(11)
C13 0.0442(16) 0.0263(14) 0.0287(14) -0.0070(11) 0.0066(12) 0.0006(12)
C14 0.0505(18) 0.0360(17) 0.0485(19) -0.0024(14) 0.0084(15) 0.0095(14)
C15 0.081(3) 0.0345(18) 0.062(2) 0.0021(16) 0.0142(19) 0.0138(18)
C16 0.096(3) 0.0272(17) 0.058(2) -0.0031(15) 0.021(2) -0.0063(18)
C17 0.066(2) 0.0354(17) 0.0442(18) -0.0121(15) 0.0156(16) -0.0203(16)
C18 0.0453(16) 0.0321(15) 0.0298(14) -0.0093(12) 0.0065(12) -0.0043(13)
C19 0.0402(15) 0.0224(14) 0.0381(16) 0.0062(11) 0.0102(12) -0.0044(12)
C20 0.0306(13) 0.0194(13) 0.0394(15) 0.0019(11) 0.0049(11) -0.0008(11)
C21 0.0345(14) 0.0220(14) 0.0507(18) -0.0034(12) 0.0103(13) -0.0050(11)
C22 0.0355(15) 0.0302(15) 0.0530(19) -0.0124(14) 0.0029(13) -0.0056(12)
C23 0.0375(14) 0.0334(15) 0.0350(15) -0.0086(12) 0.0043(12) 0.0001(12)
C24 0.0307(13) 0.0233(13) 0.0314(14) -0.0010(11) 0.0047(11) -0.0009(11)
C25 0.0426(15) 0.0257(14) 0.0305(14) -0.0057(11) 0.0129(12) -0.0014(12)
C26 0.0391(15) 0.0306(15) 0.0467(17) -0.0066(13) 0.0151(13) -0.0061(13)
C27 0.0497(19) 0.046(2) 0.074(3) -0.0187(18) 0.0269(18) -0.0151(16)
C28 0.089(3) 0.0411(19) 0.073(3) -0.0128(19) 0.054(2) -0.027(2)
C29 0.112(3) 0.043(2) 0.045(2) 0.0029(16) 0.036(2) -0.015(2)
C30 0.071(2) 0.0345(16) 0.0336(17) -0.0012(13) 0.0107(15) -0.0068(15)
C31 0.0263(12) 0.0172(12) 0.0261(13) -0.0016(10) 0.0059(10) -0.0015(10)
C32 0.0293(12) 0.0194(12) 0.0263(13) -0.0029(10) 0.0036(10) 0.0017(10)
C33 0.0285(12) 0.0218(13) 0.0313(14) -0.0039(10) 0.0086(11) -0.0016(10)
C34 0.0294(13) 0.0271(14) 0.0418(16) -0.0033(12) 0.0066(11) -0.0046(12)
C35 0.0357(15) 0.0366(16) 0.0498(18) -0.0111(14) 0.0133(13) -0.0113(13)
C36 0.0529(18) 0.0405(17) 0.0351(16) -0.0015(13) 0.0146(14) -0.0205(15)
C37 0.0525(17) 0.0334(16) 0.0309(15) 0.0024(12) 0.0072(13) -0.0115(14)
C38 0.0340(13) 0.0263(13) 0.0269(14) -0.0007(11) 0.0062(11) -0.0067(11)
C39 0.0298(13) 0.0230(13) 0.0258(13) 0.0019(10) 0.0044(10) -0.0035(10)
C40 0.0306(13) 0.0206(13) 0.0375(15) 0.0051(11) 0.0020(11) 0.0011(11)
C41 0.0334(14) 0.0362(16) 0.0417(17) 0.0093(13) 0.0036(12) 0.0024(12)
C42 0.0306(15) 0.0487(19) 0.067(2) 0.0185(17) 0.0079(15) 0.0017(14)
C43 0.0369(16) 0.062(2) 0.067(2) 0.0255(19) -0.0126(16) -0.0104(16)
C44 0.0491(18) 0.061(2) 0.0449(19) 0.0101(16) -0.0142(15) -0.0083(16)
C45 0.0369(15) 0.0439(18) 0.0374(17) 0.0067(13) -0.0026(12) -0.0057(13)
O4 0.157(11) 0.070(5) 0.137(9) 0.027(5) -0.116(8) -0.039(6)
O5 0.113(6) 0.055(5) 0.142(6) -0.010(4) 0.038(5) 0.056(5)
O6 0.068(4) 0.063(4) 0.112(6) 0.030(4) 0.035(4) 0.009(3)
O4' 0.055(4) 0.143(9) 0.137(12) -0.036(8) -0.024(6) 0.031(5)
O5' 0.228(17) 0.042(6) 0.193(15) 0.026(7) -0.155(13) -0.061(9)
O6' 0.099(7) 0.134(10) 0.097(7) 0.050(6) 0.040(6) 0.031(7)
O8 0.0800(17) 0.0377(13) 0.0768(18) 0.0190(12) 0.0024(14) 0.0012(12)

loop_
_atom_type_symbol
_atom_type_description
_atom_type_scat_dispersion_real
_atom_type_scat_dispersion_imag
_atom_type_scat_source
C C 0.0033 0.0016 'International Tables Vol C Tables 4.2.6.8 and 6.1.1.4'
N N 0.0061 0.0033 'International Tables Vol C Tables 4.2.6.8 and 6.1.1.4'
O O 0.0106 0.0060 'International Tables Vol C Tables 4.2.6.8 and 6.1.1.4'
Cl Cl 0.1484 0.1585 'International Tables Vol C Tables 4.2.6.8 and 6.1.1.4'
H H 0.0000 0.0000 'International Tables Vol C Tables 4.2.6.8 and 6.1.1.4'
Cd Cd -0.8075 1.2024 'International Tables Vol C Tables 4.2.6.8 and 6.1.1.4'

loop_
_geom_angle_atom_site_label_1
_geom_angle_atom_site_label_2
_geom_angle_atom_site_label_3
_geom_angle
_geom_angle_site_symmetry_1
_geom_angle_site_symmetry_3
_geom_angle_publ_flag
O5' Cl1 O4 120.5(6) . . ?
O5' Cl1 O4' 108.4(9) . . ?
O4 Cl1 O4' 34.7(6) . . ?
O5' Cl1 O8 118.0(5) . . ?
O4 Cl1 O8 117.4(4) . . ?
O4' Cl1 O8 106.3(7) . . ?
O5' Cl1 O5 32.3(9) . . ?
O4 Cl1 O5 111.4(7) . . ?
O4' Cl1 O5 85.1(6) . . ?
O8 Cl1 O5 105.8(4) . . ?
O5' Cl1 O6' 116.5(8) . . ?
O4 Cl1 O6' 69.2(6) . . ?
O4' Cl1 O6' 103.7(6) . . ?
O8 Cl1 O6' 102.6(3) . . ?
O5 Cl1 O6' 146.5(5) . . ?
O5' Cl1 O6 67.2(9) . . ?
O4 Cl1 O6 115.0(6) . . ?
O4' Cl1 O6 144.7(6) . . ?
O8 Cl1 O6 106.1(2) . . ?
O5 Cl1 O6 99.2(4) . . ?
O6' Cl1 O6 55.4(4) . . ?
O1 Cd1 O2 74.74(6) . . ?
O1 Cd1 N1 156.95(7) . . ?
O2 Cd1 N1 82.45(7) . . ?
O1 Cd1 N4 89.28(7) . . ?
O2 Cd1 N4 116.60(6) . . ?
N1 Cd1 N4 98.09(7) . . ?
O1 Cd1 N2 131.54(7) . . ?
O2 Cd1 N2 153.56(7) . . ?
N1 Cd1 N2 71.13(7) . . ?
N4 Cd1 N2 67.65(7) . . ?
O1 Cd1 N3 89.41(6) . . ?
O2 Cd1 N3 116.00(7) . . ?
N1 Cd1 N3 103.81(7) . . ?
N4 Cd1 N3 124.90(7) . . ?
N2 Cd1 N3 72.82(7) . . ?
C31 O1 Cd1 113.41(14) . . ?
C32 O2 Cd1 112.26(15) . . ?
C38 O3 C39 120.3(2) . . ?
C5 N1 C1 119.0(2) . . ?
C5 N1 Cd1 117.93(18) . . ?
C1 N1 Cd1 122.90(19) . . ?
C19 N2 C7 111.9(2) . . ?
C19 N2 C6 110.9(2) . . ?
C7 N2 C6 110.5(2) . . ?
C19 N2 Cd1 107.26(15) . . ?
C7 N2 Cd1 107.90(15) . . ?
C6 N2 Cd1 108.20(15) . . ?
C8 N3 C12 118.7(2) . . ?
C8 N3 Cd1 110.69(16) . . ?
C12 N3 Cd1 124.82(16) . . ?
C20 N4 C24 118.5(2) . . ?
C20 N4 Cd1 113.81(16) . . ?
C24 N4 Cd1 124.58(16) . . ?
N1 C1 C2 122.4(3) . . ?
N1 C1 H1 118.8 . . ?
C2 C1 H1 118.8 . . ?
C3 C2 C1 118.8(3) . . ?
C3 C2 H2 120.6 . . ?
C1 C2 H2 120.6 . . ?
C2 C3 C4 119.1(3) . . ?
C2 C3 H3 120.5 . . ?
C4 C3 H3 120.5 . . ?
C3 C4 C5 119.4(3) . . ?
C3 C4 H4 120.3 . . ?
C5 C4 H4 120.3 . . ?
N1 C5 C4 121.2(3) . . ?
N1 C5 C6 117.6(2) . . ?
C4 C5 C6 121.0(3) . . ?
N2 C6 C5 112.8(2) . . ?
N2 C6 H6A 109.0 . . ?
C5 C6 H6A 109.0 . . ?
N2 C6 H6B 109.0 . . ?
C5 C6 H6B 109.0 . . ?
H6A C6 H6B 107.8 . . ?
N2 C7 C8 111.9(2) . . ?
N2 C7 H7A 109.2 . . ?
C8 C7 H7A 109.2 . . ?
N2 C7 H7B 109.2 . . ?
C8 C7 H7B 109.2 . . ?
H7A C7 H7B 107.9 . . ?
N3 C8 C9 122.7(2) . . ?
N3 C8 C7 117.1(2) . . ?
C9 C8 C7 120.2(2) . . ?
C10 C9 C8 118.6(3) . . ?
C10 C9 H9 120.7 . . ?
C8 C9 H9 120.7 . . ?
C11 C10 C9 119.3(2) . . ?
C11 C10 H10 120.3 . . ?
C9 C10 H10 120.3 . . ?
C10 C11 C12 120.1(3) . . ?
C10 C11 H11 119.9 . . ?
C12 C11 H11 119.9 . . ?
N3 C12 C11 120.5(2) . . ?
N3 C12 C13 119.1(2) . . ?
C11 C12 C13 120.4(2) . . ?
C18 C13 C14 118.7(3) . . ?
C18 C13 C12 120.8(3) . . ?
C14 C13 C12 120.4(3) . . ?
C15 C14 C13 120.4(3) . . ?
C15 C14 H14 119.8 . . ?
C13 C14 H14 119.8 . . ?
C16 C15 C14 120.4(3) . . ?
C16 C15 H15 119.8 . . ?
C14 C15 H15 119.8 . . ?
C17 C16 C15 119.8(3) . . ?
C17 C16 H16 120.1 . . ?
C15 C16 H16 120.1 . . ?
C16 C17 C18 120.4(3) . . ?
C16 C17 H17 119.8 . . ?
C18 C17 H17 119.8 . . ?
C13 C18 C17 120.3(3) . . ?
C13 C18 H18 119.8 . . ?
C17 C18 H18 119.8 . . ?
N2 C19 C20 111.8(2) . . ?
N2 C19 H19A 109.2 . . ?
C20 C19 H19A 109.2 . . ?
N2 C19 H19B 109.2 . . ?
C20 C19 H19B 109.2 . . ?
H19A C19 H19B 107.9 . . ?
N4 C20 C21 122.3(2) . . ?
N4 C20 C19 116.8(2) . . ?
C21 C20 C19 120.9(2) . . ?
C22 C21 C20 118.9(3) . . ?
C22 C21 H21 120.5 . . ?
C20 C21 H21 120.5 . . ?
C23 C22 C21 119.4(3) . . ?
C23 C22 H22 120.3 . . ?
C21 C22 H22 120.3 . . ?
C22 C23 C24 119.4(3) . . ?
C22 C23 H23 120.3 . . ?
C24 C23 H23 120.3 . . ?
N4 C24 C23 121.5(2) . . ?
N4 C24 C25 117.1(2) . . ?
C23 C24 C25 121.4(2) . . ?
C26 C25 C30 119.6(3) . . ?
C26 C25 C24 120.5(2) . . ?
C30 C25 C24 119.9(3) . . ?
C25 C26 C27 120.1(3) . . ?
C25 C26 H26 120.0 . . ?
C27 C26 H26 120.0 . . ?
C28 C27 C26 119.7(3) . . ?
C28 C27 H27 120.2 . . ?
C26 C27 H27 120.2 . . ?
C29 C28 C27 120.1(3) . . ?
C29 C28 H28 119.9 . . ?
C27 C28 H28 119.9 . . ?
C30 C29 C28 120.7(4) . . ?
C30 C29 H29 119.6 . . ?
C28 C29 H29 119.6 . . ?
C29 C30 C25 119.8(3) . . ?
C29 C30 H30 120.1 . . ?
C25 C30 H30 120.1 . . ?
O1 C31 C39 123.3(2) . . ?
O1 C31 C32 118.5(2) . . ?
C39 C31 C32 118.2(2) . . ?
O2 C32 C33 121.6(2) . . ?
O2 C32 C31 120.6(2) . . ?
C33 C32 C31 117.7(2) . . ?
C38 C33 C34 118.8(2) . . ?
C38 C33 C32 119.4(2) . . ?
C34 C33 C32 121.9(2) . . ?
C35 C34 C33 119.3(3) . . ?
C35 C34 H34 120.4 . . ?
C33 C34 H34 120.4 . . ?
C34 C35 C36 120.4(3) . . ?
C34 C35 H35 119.8 . . ?
C36 C35 H35 119.8 . . ?
C37 C36 C35 121.6(3) . . ?
C37 C36 H36 119.2 . . ?
C35 C36 H36 119.2 . . ?
C36 C37 C38 118.0(3) . . ?
C36 C37 H37 121.0 . . ?
C38 C37 H37 121.0 . . ?
O3 C38 C33 121.9(2) . . ?
O3 C38 C37 116.1(2) . . ?
C33 C38 C37 122.0(2) . . ?
C31 C39 O3 122.5(2) . . ?
C31 C39 C40 127.2(2) . . ?
O3 C39 C40 110.2(2) . . ?
C45 C40 C41 118.4(3) . . ?
C45 C40 C39 120.0(2) . . ?
C41 C40 C39 121.6(2) . . ?
C42 C41 C40 120.6(3) . . ?
C42 C41 H41 119.7 . . ?
C40 C41 H41 119.7 . . ?
C41 C42 C43 120.4(3) . . ?
C41 C42 H42 119.8 . . ?
C43 C42 H42 119.8 . . ?
C44 C43 C42 119.5(3) . . ?
C44 C43 H43 120.3 . . ?
C42 C43 H43 120.3 . . ?
C43 C44 C45 119.9(3) . . ?
C43 C44 H44 120.0 . . ?
C45 C44 H44 120.0 . . ?
C44 C45 C40 121.3(3) . . ?
C44 C45 H45 119.4 . . ?
C40 C45 H45 119.4 . . ?

loop_
_geom_bond_atom_site_label_1
_geom_bond_atom_site_label_2
_geom_bond_distance
_geom_bond_site_symmetry_2
_geom_bond_publ_flag
Cl1 O5' 1.312(9) . ?
Cl1 O4 1.350(8) . ?
Cl1 O4' 1.409(11) . ?
Cl1 O8 1.420(2) . ?
Cl1 O5 1.458(7) . ?
Cl1 O6' 1.459(9) . ?
Cl1 O6 1.466(5) . ?
Cd1 O1 2.2134(17) . ?
Cd1 O2 2.2792(16) . ?
Cd1 N1 2.337(2) . ?
Cd1 N4 2.420(2) . ?
Cd1 N2 2.430(2) . ?
Cd1 N3 2.4636(19) . ?
O1 C31 1.316(3) . ?
O2 C32 1.256(3) . ?
O3 C38 1.359(3) . ?
O3 C39 1.380(3) . ?
N1 C5 1.339(3) . ?
N1 C1 1.343(4) . ?
N2 C19 1.462(3) . ?
N2 C7 1.471(3) . ?
N2 C6 1.479(3) . ?
N3 C8 1.350(3) . ?
N3 C12 1.357(3) . ?
N4 C20 1.350(3) . ?
N4 C24 1.351(3) . ?
C1 C2 1.378(4) . ?
C1 H1 0.9500 . ?
C2 C3 1.372(5) . ?
C2 H2 0.9500 . ?
C3 C4 1.383(5) . ?
C3 H3 0.9500 . ?
C4 C5 1.386(4) . ?
C4 H4 0.9500 . ?
C5 C6 1.507(4) . ?
C6 H6A 0.9900 . ?
C6 H6B 0.9900 . ?
C7 C8 1.508(4) . ?
C7 H7A 0.9900 . ?
C7 H7B 0.9900 . ?
C8 C9 1.383(4) . ?
C9 C10 1.381(4) . ?
C9 H9 0.9500 . ?
C10 C11 1.372(4) . ?
C10 H10 0.9500 . ?
C11 C12 1.399(3) . ?
C11 H11 0.9500 . ?
C12 C13 1.484(4) . ?
C13 C18 1.387(4) . ?
C13 C14 1.398(4) . ?
C14 C15 1.386(4) . ?
C14 H14 0.9500 . ?
C15 C16 1.378(5) . ?
C15 H15 0.9500 . ?
C16 C17 1.376(5) . ?
C16 H16 0.9500 . ?
C17 C18 1.393(4) . ?
C17 H17 0.9500 . ?
C18 H18 0.9500 . ?
C19 C20 1.512(4) . ?
C19 H19A 0.9900 . ?
C19 H19B 0.9900 . ?
C20 C21 1.379(4) . ?
C21 C22 1.378(4) . ?
C21 H21 0.9500 . ?
C22 C23 1.376(4) . ?
C22 H22 0.9500 . ?
C23 C24 1.387(4) . ?
C23 H23 0.9500 . ?
C24 C25 1.483(4) . ?
C25 C26 1.390(4) . ?
C25 C30 1.391(4) . ?
C26 C27 1.390(4) . ?
C26 H26 0.9500 . ?
C27 C28 1.382(6) . ?
C27 H27 0.9500 . ?
C28 C29 1.376(6) . ?
C28 H28 0.9500 . ?
C29 C30 1.375(4) . ?
C29 H29 0.9500 . ?
C30 H30 0.9500 . ?
C31 C39 1.377(3) . ?
C31 C32 1.458(3) . ?
C32 C33 1.450(3) . ?
C33 C38 1.379(4) . ?
C33 C34 1.414(3) . ?
C34 C35 1.380(4) . ?
C34 H34 0.9500 . ?
C35 C36 1.388(4) . ?
C35 H35 0.9500 . ?
C36 C37 1.367(4) . ?
C36 H36 0.9500 . ?
C37 C38 1.403(4) . ?
C37 H37 0.9500 . ?
C39 C40 1.466(3) . ?
C40 C45 1.387(4) . ?
C40 C41 1.392(4) . ?
C41 C42 1.380(4) . ?
C41 H41 0.9500 . ?
C42 C43 1.391(5) . ?
C42 H42 0.9500 . ?
C43 C44 1.379(5) . ?
C43 H43 0.9500 . ?
C44 C45 1.384(4) . ?
C44 H44 0.9500 . ?
C45 H45 0.9500 . ?

loop_
_geom_torsion_atom_site_label_1
_geom_torsion_atom_site_label_2
_geom_torsion_atom_site_label_3
_geom_torsion_atom_site_label_4
_geom_torsion
_geom_torsion_site_symmetry_1
_geom_torsion_site_symmetry_2
_geom_torsion_site_symmetry_3
_geom_torsion_site_symmetry_4
_geom_torsion_publ_flag
O2 Cd1 O1 C31 5.31(15) . . . . ?
N1 Cd1 O1 C31 -3.3(3) . . . . ?
N4 Cd1 O1 C31 -112.57(15) . . . . ?
N2 Cd1 O1 C31 -171.29(14) . . . . ?
N3 Cd1 O1 C31 122.52(15) . . . . ?
O1 Cd1 O2 C32 -5.53(15) . . . . ?
N1 Cd1 O2 C32 171.07(17) . . . . ?
N4 Cd1 O2 C32 75.78(17) . . . . ?
N2 Cd1 O2 C32 168.75(16) . . . . ?
N3 Cd1 O2 C32 -87.20(17) . . . . ?
O1 Cd1 N1 C5 -155.08(18) . . . . ?
O2 Cd1 N1 C5 -163.5(2) . . . . ?
N4 Cd1 N1 C5 -47.5(2) . . . . ?
N2 Cd1 N1 C5 15.43(18) . . . . ?
N3 Cd1 N1 C5 81.5(2) . . . . ?
O1 Cd1 N1 C1 19.8(3) . . . . ?
O2 Cd1 N1 C1 11.4(2) . . . . ?
N4 Cd1 N1 C1 127.3(2) . . . . ?
N2 Cd1 N1 C1 -169.7(2) . . . . ?
N3 Cd1 N1 C1 -103.6(2) . . . . ?
O1 Cd1 N2 C19 27.50(19) . . . . ?
O2 Cd1 N2 C19 -145.12(16) . . . . ?
N1 Cd1 N2 C19 -147.55(17) . . . . ?
N4 Cd1 N2 C19 -40.02(15) . . . . ?
N3 Cd1 N2 C19 100.75(16) . . . . ?
O1 Cd1 N2 C7 -93.21(18) . . . . ?
O2 Cd1 N2 C7 94.2(2) . . . . ?
N1 Cd1 N2 C7 91.74(17) . . . . ?
N4 Cd1 N2 C7 -160.73(18) . . . . ?
N3 Cd1 N2 C7 -19.96(16) . . . . ?
O1 Cd1 N2 C6 147.21(16) . . . . ?
O2 Cd1 N2 C6 -25.4(3) . . . . ?
N1 Cd1 N2 C6 -27.84(16) . . . . ?
N4 Cd1 N2 C6 79.69(17) . . . . ?
N3 Cd1 N2 C6 -139.54(18) . . . . ?
O1 Cd1 N3 C8 128.91(17) . . . . ?
O2 Cd1 N3 C8 -158.42(15) . . . . ?
N1 Cd1 N3 C8 -70.17(17) . . . . ?
N4 Cd1 N3 C8 40.20(19) . . . . ?
N2 Cd1 N3 C8 -5.30(16) . . . . ?
O1 Cd1 N3 C12 -23.7(2) . . . . ?
O2 Cd1 N3 C12 48.9(2) . . . . ?
N1 Cd1 N3 C12 137.18(19) . . . . ?
N4 Cd1 N3 C12 -112.5(2) . . . . ?
N2 Cd1 N3 C12 -158.0(2) . . . . ?
O1 Cd1 N4 C20 -103.61(17) . . . . ?
O2 Cd1 N4 C20 -176.12(16) . . . . ?
N1 Cd1 N4 C20 98.31(18) . . . . ?
N2 Cd1 N4 C20 32.62(17) . . . . ?
N3 Cd1 N4 C20 -14.8(2) . . . . ?
O1 Cd1 N4 C24 56.2(2) . . . . ?
O2 Cd1 N4 C24 -16.3(2) . . . . ?
N1 Cd1 N4 C24 -101.9(2) . . . . ?
N2 Cd1 N4 C24 -167.6(2) . . . . ?
N3 Cd1 N4 C24 144.96(18) . . . . ?
C5 N1 C1 C2 1.1(4) . . . . ?
Cd1 N1 C1 C2 -173.7(2) . . . . ?
N1 C1 C2 C3 -2.0(5) . . . . ?
C1 C2 C3 C4 0.7(5) . . . . ?
C2 C3 C4 C5 1.2(5) . . . . ?
C1 N1 C5 C4 1.0(4) . . . . ?
Cd1 N1 C5 C4 176.0(2) . . . . ?
C1 N1 C5 C6 -174.6(2) . . . . ?
Cd1 N1 C5 C6 0.5(3) . . . . ?
C3 C4 C5 N1 -2.1(5) . . . . ?
C3 C4 C5 C6 173.3(3) . . . . ?
C19 N2 C6 C5 155.6(2) . . . . ?
C7 N2 C6 C5 -79.7(3) . . . . ?
Cd1 N2 C6 C5 38.2(3) . . . . ?
N1 C5 C6 N2 -27.6(3) . . . . ?
C4 C5 C6 N2 156.8(3) . . . . ?
C19 N2 C7 C8 -75.5(3) . . . . ?
C6 N2 C7 C8 160.4(2) . . . . ?
Cd1 N2 C7 C8 42.3(2) . . . . ?
C12 N3 C8 C9 2.6(4) . . . . ?
Cd1 N3 C8 C9 -151.9(2) . . . . ?
C12 N3 C8 C7 -174.3(2) . . . . ?
Cd1 N3 C8 C7 31.1(3) . . . . ?
N2 C7 C8 N3 -52.5(3) . . . . ?
N2 C7 C8 C9 130.4(3) . . . . ?
N3 C8 C9 C10 -0.8(4) . . . . ?
C7 C8 C9 C10 176.1(3) . . . . ?
C8 C9 C10 C11 -0.9(4) . . . . ?
C9 C10 C11 C12 0.8(4) . . . . ?
C8 N3 C12 C11 -2.7(4) . . . . ?
Cd1 N3 C12 C11 147.9(2) . . . . ?
C8 N3 C12 C13 173.9(2) . . . . ?
Cd1 N3 C12 C13 -35.5(3) . . . . ?
C10 C11 C12 N3 1.0(4) . . . . ?
C10 C11 C12 C13 -175.5(3) . . . . ?
N3 C12 C13 C18 -32.4(4) . . . . ?
C11 C12 C13 C18 144.2(3) . . . . ?
N3 C12 C13 C14 151.1(3) . . . . ?
C11 C12 C13 C14 -32.3(4) . . . . ?
C18 C13 C14 C15 0.0(4) . . . . ?
C12 C13 C14 C15 176.6(3) . . . . ?
C13 C14 C15 C16 0.6(5) . . . . ?
C14 C15 C16 C17 -0.5(5) . . . . ?
C15 C16 C17 C18 -0.1(5) . . . . ?
C14 C13 C18 C17 -0.7(4) . . . . ?
C12 C13 C18 C17 -177.2(2) . . . . ?
C16 C17 C18 C13 0.7(4) . . . . ?
C7 N2 C19 C20 163.6(2) . . . . ?
C6 N2 C19 C20 -72.6(3) . . . . ?
Cd1 N2 C19 C20 45.4(2) . . . . ?
C24 N4 C20 C21 -1.5(4) . . . . ?
Cd1 N4 C20 C21 159.6(2) . . . . ?
C24 N4 C20 C19 179.3(2) . . . . ?
Cd1 N4 C20 C19 -19.6(3) . . . . ?
N2 C19 C20 N4 -18.3(3) . . . . ?
N2 C19 C20 C21 162.5(2) . . . . ?
N4 C20 C21 C22 0.9(4) . . . . ?
C19 C20 C21 C22 -179.9(3) . . . . ?
C20 C21 C22 C23 0.4(4) . . . . ?
C21 C22 C23 C24 -1.1(4) . . . . ?
C20 N4 C24 C23 0.7(4) . . . . ?
Cd1 N4 C24 C23 -158.21(19) . . . . ?
C20 N4 C24 C25 -176.7(2) . . . . ?
Cd1 N4 C24 C25 24.4(3) . . . . ?
C22 C23 C24 N4 0.6(4) . . . . ?
C22 C23 C24 C25 177.9(3) . . . . ?
N4 C24 C25 C26 46.1(4) . . . . ?
C23 C24 C25 C26 -131.4(3) . . . . ?
N4 C24 C25 C30 -135.6(3) . . . . ?
C23 C24 C25 C30 47.0(4) . . . . ?
C30 C25 C26 C27 -1.1(4) . . . . ?
C24 C25 C26 C27 177.2(3) . . . . ?
C25 C26 C27 C28 0.8(4) . . . . ?
C26 C27 C28 C29 0.6(5) . . . . ?
C27 C28 C29 C30 -1.6(5) . . . . ?
C28 C29 C30 C25 1.3(5) . . . . ?
C26 C25 C30 C29 0.0(4) . . . . ?
C24 C25 C30 C29 -178.3(3) . . . . ?
Cd1 O1 C31 C39 173.04(19) . . . . ?
Cd1 O1 C31 C32 -4.8(3) . . . . ?
Cd1 O2 C32 C33 -173.40(17) . . . . ?
Cd1 O2 C32 C31 5.1(3) . . . . ?
O1 C31 C32 O2 -0.4(3) . . . . ?
C39 C31 C32 O2 -178.3(2) . . . . ?
O1 C31 C32 C33 178.2(2) . . . . ?
C39 C31 C32 C33 0.3(3) . . . . ?
O2 C32 C33 C38 178.7(2) . . . . ?
C31 C32 C33 C38 0.1(3) . . . . ?
O2 C32 C33 C34 -0.5(4) . . . . ?
C31 C32 C33 C34 -179.1(2) . . . . ?
C38 C33 C34 C35 0.1(4) . . . . ?
C32 C33 C34 C35 179.4(2) . . . . ?
C33 C34 C35 C36 1.6(4) . . . . ?
C34 C35 C36 C37 -1.5(4) . . . . ?
C35 C36 C37 C38 -0.4(4) . . . . ?
C39 O3 C38 C33 0.2(4) . . . . ?
C39 O3 C38 C37 -178.9(2) . . . . ?
C34 C33 C38 O3 178.9(2) . . . . ?
C32 C33 C38 O3 -0.4(4) . . . . ?
C34 C33 C38 C37 -2.0(4) . . . . ?
C32 C33 C38 C37 178.7(2) . . . . ?
C36 C37 C38 O3 -178.7(2) . . . . ?
C36 C37 C38 C33 2.2(4) . . . . ?
O1 C31 C39 O3 -178.3(2) . . . . ?
C32 C31 C39 O3 -0.5(4) . . . . ?
O1 C31 C39 C40 -1.4(4) . . . . ?
C32 C31 C39 C40 176.4(2) . . . . ?
C38 O3 C39 C31 0.2(4) . . . . ?
C38 O3 C39 C40 -177.1(2) . . . . ?
C31 C39 C40 C45 -136.0(3) . . . . ?
O3 C39 C40 C45 41.2(3) . . . . ?
C31 C39 C40 C41 44.4(4) . . . . ?
O3 C39 C40 C41 -138.4(2) . . . . ?
C45 C40 C41 C42 -0.1(4) . . . . ?
C39 C40 C41 C42 179.6(3) . . . . ?
C40 C41 C42 C43 0.7(5) . . . . ?
C41 C42 C43 C44 -0.1(5) . . . . ?
C42 C43 C44 C45 -1.2(5) . . . . ?
C43 C44 C45 C40 1.8(5) . . . . ?
C41 C40 C45 C44 -1.2(4) . . . . ?
C39 C40 C45 C44 179.2(3) . . . . ?
